data_1533094
loop_
_publ_author_name
'Doebelin, N.'
'Armbruster, T.'

_publ_section_title
;
 Stepwise dehydration and change of framework topology in Cd-exchanged
 heulandite
;
_journal_name_full 'Microporous and Mesoporous Materials'
_journal_page_first 85
_journal_page_last 103
_journal_volume 61
_journal_year 2003
_chemical_formula_sum 'Al8.7 Cd4.02 H51.16 O97.58 Si27.3'
_chemical_name_systematic 'Cd4.02 (Al8.7 Si27.3 O72) (H2 O)25.58'
_space_group_IT_number 8
_symmetry_space_group_name_Hall 'C -2y'
_symmetry_space_group_name_H-M 'C 1 m 1'
_cell_angle_alpha 90
_cell_angle_beta 116.48
_cell_angle_gamma 90
_cell_formula_units_Z 1
_cell_length_a 17.647
_cell_length_b 17.831
_cell_length_c 7.407
_cell_volume 2086.199
_citation_journal_id_ASTM MIMMFJ
_cod_data_source_file Doebelin_MIMMFJ_2003_502.cif
_cod_data_source_block H51.16Al8.7Cd4.02O97.58Si27.3
_cod_original_cell_volume 2086.198
_cod_original_formula_sum 'H51.16 Al8.7 Cd4.02 O97.58 Si27.3'
_cod_database_code 1533094

loop_
_symmetry_equiv_pos_as_xyz
x,y,z
x,-y,z
x+1/2,y+1/2,z
x+1/2,-y+1/2,z

loop_
_atom_site_label
_atom_site_type_symbol
_atom_site_fract_x
_atom_site_fract_y
_atom_site_fract_z
_atom_site_occupancy
_atom_site_U_iso_or_equiv
Si2 Si+4 0.18005 0.1678 0.1035 0.7583 0.0
O27 O-2 0.519 0.92 0.003 0.31 0.0
O21 O-2 0.107 0 0.06 0.26 0.0
O9 O-2 0.9992 0.6697 0.4975 1 0.0
O6 O-2 0.1814 0.1538 0.8889 1 0.0
Cd6 Cd+2 0.7986 0 -0.014 0.067 0.0
O16 O-2 0.7873 0.7467 0.822 1 0.0
Cd4 Cd+2 0.0396 0.5195 0.216 0.068 0.0
O4 O-2 0.2256 0.1192 0.6088 1 0.0
Cd1 Cd+2 0.1606 0 0.6421 0.34 0.0
O29 O-2 0.504 0 0.546 1 0.0
O24 O-2 0.081 0.028 0.309 0.47 0.0
O19 O-2 0.1169 0.3732 0.4047 1 0.0
O35 O-2 0.891 0 0.876 0.051 0.0
O8 O-2 0.2407 0.1061 0.2577 1 0.0
O32 O-2 0.145 -0.016 0.688 0.45 0.0
O14 O-2 0.9954 0.7355 0.8176 1 0.0
O18 O-2 0.884 0.6289 0.6151 1 0.0
Cd2 Cd+2 0.8314 0 0.335 0.274 0.0
Cd8 Cd+2 0.9987 0 0.5178 0.144 0.0
O28 O-2 0.269 0 0 1 0.0
O22 O-2 0.081 0 0.78 0.52 0.0
O13 O-2 0.3729 0.2646 0.448 1 0.0
Cd5 Cd+2 0.994 0.0574 0.144 0.07 0.0
Si5 Si+4 0.70536 0.69147 0.7185 0.7583 0.0
Al3 Al+3 0.7129 0.91089 0.5057 0.2417 0.0
Si3 Si+4 0.7129 0.91089 0.5057 0.7583 0.0
Al5 Al+3 0.70536 0.69147 0.7185 0.2417 0.0
O5 O-2 0.8142 0.8476 0.1195 1 0.0
Al8 Al+3 0.06368 0.30123 0.4143 0.2417 0.0
O23 O-2 0.984 0.044 0.834 0.33 0.0
Al6 Al+3 0.29204 0.3088 0.2869 0.2417 0.0
Al7 Al+3 0.93648 0.70164 0.5927 0.2417 0.0
O25 O-2 0.426 0.063 0.03 0.78 0.0
O15 O-2 0.0106 0.2713 0.1881 1 0.0
Si9 Si+4 0.0021 0.78632 0.0078 0.7583 0.0
Si8 Si+4 0.06368 0.30123 0.4143 0.7583 0.0
Si6 Si+4 0.29204 0.3088 0.2869 0.7583 0.0
Al2 Al+3 0.18005 0.1678 0.1035 0.2417 0.0
O1 O-2 0.6986 0 0.451 1 0.0
Al4 Al+3 0.28785 0.09032 0.5077 0.2417 0.0
O34 O-2 0.714 0 -0.008 0.82 0.0
O30 O-2 0.992 0.881 0.59 0.24 0.0
Al1 Al+3 0.82022 0.8309 0.9079 0.2417 0.0
Si1 Si+4 0.82022 0.8309 0.9079 0.7583 0.0
O2 O-2 0.3089 0 0.562 1 0.0
O7 O-2 0.7628 0.8984 0.7499 1 0.0
Cd9 Cd+2 0.0041 0 0.441 0.041 0.0
O3 O-2 0.7695 0.877 0.3956 1 0.0
O31 O-2 0.018 0.902 0.482 0.53 0.0
Cd7 Cd+2 0.204 0 0.028 0.028 0.0
O11 O-2 0.0848 0.1577 0.0776 1 0.0
Al9 Al+3 0.0021 0.78632 0.0078 0.2417 0.0
O10 O-2 0.9196 0.8413 0.9455 1 0.0
O12 O-2 0.6224 0.7343 0.5526 1 0.0
O20 O-2 0.921 0 0.665 0.59 0.0
Si7 Si+4 0.93648 0.70164 0.5927 0.7583 0.0
O33 O-2 0.884 0 0.253 0.93 0.0
Cd3 Cd+2 0.95798 0.5147 0.7864 0.42 0.0
O26 O-2 0.5706 0.9184 0.967 0.7 0.0
Si4 Si+4 0.28785 0.09032 0.5077 0.7583 0.0
O17 O-2 0.2122 0.2519 0.1845 1 0.0
